data_4123745
loop_
_publ_author_name
'Qin, Jun-Sheng'
'Du, Dong-Ying'
'Guan, Wei'
'Bo, Xiang-Jie'
'Li, Ya-Fei'
'Guo, Li-Ping'
'Su, Zhong-Min'
'Wang, Yuan-Yuan'
'Lan, Ya-Qian'
'Zhou, Hong-Cai'

_publ_section_title
;
 Ultrastable Polymolybdate-Based Metal-Organic Frameworks as Highly Active
 Electrocatalysts for Hydrogen Generation from Water.
;
_journal_issue 22
_journal_name_full 'Journal of the American Chemical Society'
_journal_page_first 7169
_journal_page_last 7177
_journal_paper_doi 10.1021/jacs.5b02688
_journal_volume 137
_journal_year 2015
_chemical_formula_moiety 'C64 H147 Cl4 Mo12 N4 O40 P Zn4'
_chemical_formula_sum 'C64 H147 Cl4 Mo12 N4 O40 P Zn4'
_chemical_formula_weight 3198.39
_chemical_name_systematic
;
 ?
;
_space_group_IT_number 114
_symmetry_cell_setting tetragonal
_symmetry_space_group_name_Hall 'P -4 2n'
_symmetry_space_group_name_H-M 'P -4 21 c'
_atom_sites_solution_hydrogens geom
_atom_sites_solution_primary direct
_atom_sites_solution_secondary difmap
_audit_creation_method SHELXL-97
_cell_angle_alpha 90.0000(10)
_cell_angle_beta 90.0000(10)
_cell_angle_gamma 90.0000(10)
_cell_formula_units_Z 2
_cell_length_a 17.3920(12)
_cell_length_b 17.3920(12)
_cell_length_c 18.9820(12)
_cell_measurement_temperature 293(2)
_cell_volume 5741.7(7)
_computing_cell_refinement 'SMART (Bruker, 1997)'
_computing_data_collection 'SMART (Bruker, 1997)'
_computing_data_reduction SAINT
_computing_molecular_graphics 'SHELXTL-PLUS (Sheldrick, 1990)'
_computing_publication_material SHELXL-97
_computing_structure_refinement 'SHELXL-97 (Sheldrick, 1997)'
_computing_structure_solution 'SHELXS-97(Sheldrick, 1997)'
_diffrn_ambient_temperature 293(2)
_diffrn_measured_fraction_theta_full 0.999
_diffrn_measured_fraction_theta_max 0.999
_diffrn_measurement_device_type 'Bruker APEX CCD area-detector'
_diffrn_measurement_method '\w scans'
_diffrn_radiation_monochromator graphite
_diffrn_radiation_source 'fine-focus sealed tube'
_diffrn_radiation_type MoK\a
_diffrn_radiation_wavelength 0.71069
_diffrn_reflns_av_R_equivalents 0.0564
_diffrn_reflns_av_sigmaI/netI 0.0417
_diffrn_reflns_limit_h_max 18
_diffrn_reflns_limit_h_min -20
_diffrn_reflns_limit_k_max 20
_diffrn_reflns_limit_k_min -20
_diffrn_reflns_limit_l_max 14
_diffrn_reflns_limit_l_min -22
_diffrn_reflns_number 28396
_diffrn_reflns_theta_full 25.02
_diffrn_reflns_theta_max 25.02
_diffrn_reflns_theta_min 1.59
_exptl_absorpt_coefficient_mu 2.256
_exptl_absorpt_correction_T_max 0.7141
_exptl_absorpt_correction_T_min 0.6367
_exptl_absorpt_correction_type multi-scan
_exptl_absorpt_process_details 'SADABS(Sheldrick, 1996)'
_exptl_crystal_colour black
_exptl_crystal_density_diffrn 1.850
_exptl_crystal_density_method 'not measured'
_exptl_crystal_F_000 3172
_exptl_crystal_size_max 0.22
_exptl_crystal_size_mid 0.19
_exptl_crystal_size_min 0.16
_refine_diff_density_max 1.711
_refine_diff_density_min -0.387
_refine_diff_density_rms 0.116
_refine_ls_abs_structure_details 'Flack H D (1983), Acta Cryst. A39, 876-881'
_refine_ls_abs_structure_Flack 0.01(3)
_refine_ls_extinction_method none
_refine_ls_goodness_of_fit_ref 1.030
_refine_ls_hydrogen_treatment constr
_refine_ls_matrix_type full
_refine_ls_number_parameters 291
_refine_ls_number_reflns 5077
_refine_ls_number_restraints 0
_refine_ls_restrained_S_all 1.030
_refine_ls_R_factor_all 0.0552
_refine_ls_R_factor_gt 0.0392
_refine_ls_shift/su_max 0.003
_refine_ls_shift/su_mean 0.000
_refine_ls_structure_factor_coef Fsqd
_refine_ls_weighting_details 'calc w=1/[\s^2^(Fo^2^)+(0.0651P)^2^+0.0000P] where P=(Fo^2^+2Fc^2^)/3'
_refine_ls_weighting_scheme calc
_refine_ls_wR_factor_gt 0.0988
_refine_ls_wR_factor_ref 0.1079
_reflns_number_gt 4151
_reflns_number_total 5077
_reflns_threshold_expression >2\s(I)
_cod_data_source_file ja5b02688_si_002.cif
_cod_data_source_block NENU-499
_cod_depositor_comments
;
The following automatic conversions were performed:

'_symmetry_cell_setting' value 'Tetragonal' changed to 'tetragonal'
according to
/usr/data/users/saulius/crontab/automatic-downloads/rss-feeds/ACS/lib/dictionaries/cif_core.dic
dictionary named 'cif_core.dic' version 2.4.2 from 2011-04-26.

Automatic conversion script
Id: cif_fix_values 3271 2015-04-21 07:52:19Z andrius 

 Adding full bibliography for 4123745--4123747.cif.
;
_cod_original_sg_symbol_H-M P-421c
_cod_database_code 4123745

loop_
_symmetry_equiv_pos_as_xyz
'x, y, z'
'-x, -y, z'
'x+1/2, -y+1/2, -z+1/2'
'-x+1/2, y+1/2, -z+1/2'
'y+1/2, x+1/2, z+1/2'
'-y+1/2, -x+1/2, z+1/2'
'-y, x, -z'
'y, -x, -z'

loop_
_atom_site_label
_atom_site_type_symbol
_atom_site_fract_x
_atom_site_fract_y
_atom_site_fract_z
_atom_site_U_iso_or_equiv
_atom_site_adp_type
_atom_site_occupancy
_atom_site_symmetry_multiplicity
_atom_site_calc_flag
_atom_site_refinement_flags
C1 C 0.8180(9) 0.6383(8) 0.8848(7) 0.123(5) Uani 1 1 d .
H1A H 0.8724 0.6444 0.8750 0.147 Uiso 1 1 calc R
H1B H 0.8031 0.6803 0.9155 0.147 Uiso 1 1 calc R
C2 C 0.8080(13) 0.5619(9) 0.9273(9) 0.163(8) Uani 1 1 d .
H2A H 0.7548 0.5581 0.9422 0.196 Uiso 1 1 calc R
H2B H 0.8179 0.5191 0.8958 0.196 Uiso 1 1 calc R
C3 C 0.8548(18) 0.5534(14) 0.9866(12) 0.274(18) Uani 1 1 d .
H3A H 0.8377 0.5909 1.0210 0.328 Uiso 1 1 calc R
H3B H 0.9064 0.5680 0.9728 0.328 Uiso 1 1 calc R
C4 C 0.8612(16) 0.4736(14) 1.0261(14) 0.299(19) Uani 1 1 d .
H4A H 0.8930 0.4793 1.0671 0.449 Uiso 1 1 calc R
H4B H 0.8836 0.4362 0.9951 0.449 Uiso 1 1 calc R
H4C H 0.8109 0.4568 1.0401 0.449 Uiso 1 1 calc R
C5 C 0.6892(7) 0.6353(8) 0.8232(9) 0.114(5) Uani 1 1 d .
H5A H 0.6824 0.5835 0.8410 0.136 Uiso 1 1 calc R
H5B H 0.6653 0.6371 0.7770 0.136 Uiso 1 1 calc R
C6 C 0.6446(12) 0.6897(14) 0.8714(10) 0.192(10) Uani 1 1 d .
H6A H 0.6673 0.6878 0.9180 0.230 Uiso 1 1 calc R
H6B H 0.6505 0.7417 0.8538 0.230 Uiso 1 1 calc R
C7 C 0.5579(13) 0.6716(18) 0.8777(14) 0.236(15) Uani 1 1 d .
H7A H 0.5318 0.7172 0.8947 0.283 Uiso 1 1 calc R
H7B H 0.5381 0.6604 0.8311 0.283 Uiso 1 1 calc R
C8 C 0.5406(19) 0.6128(16) 0.9203(17) 0.31(2) Uani 1 1 d .
H8A H 0.4861 0.6112 0.9278 0.469 Uiso 1 1 calc R
H8B H 0.5663 0.6195 0.9647 0.469 Uiso 1 1 calc R
H8C H 0.5572 0.5655 0.8991 0.469 Uiso 1 1 calc R
C9 C 0.7772(19) 0.8462(12) 0.6162(12) 0.249(16) Uani 1 1 d .
H9A H 0.7981 0.8968 0.6098 0.374 Uiso 1 1 calc R
H9B H 0.7223 0.8482 0.6113 0.374 Uiso 1 1 calc R
H9C H 0.7981 0.8122 0.5813 0.374 Uiso 1 1 calc R
C19 C 0.7953(7) 0.7238(6) 0.7858(7) 0.095(4) Uani 1 1 d .
H19A H 0.8509 0.7252 0.7818 0.114 Uiso 1 1 calc R
H19B H 0.7808 0.7622 0.8204 0.114 Uiso 1 1 calc R
C20 C 0.7932(6) 0.5838(7) 0.7615(7) 0.102(4) Uani 1 1 d .
H20A H 0.7600 0.5889 0.7207 0.123 Uiso 1 1 calc R
H20B H 0.7811 0.5350 0.7836 0.123 Uiso 1 1 calc R
C24 C 0.8795(7) 0.5804(8) 0.7347(9) 0.119(5) Uani 1 1 d .
H24A H 0.8942 0.6299 0.7153 0.143 Uiso 1 1 calc R
H24B H 0.9134 0.5691 0.7739 0.143 Uiso 1 1 calc R
C25 C 0.7615(8) 0.7476(8) 0.7151(7) 0.109(5) Uani 1 1 d .
H25A H 0.7684 0.7059 0.6818 0.131 Uiso 1 1 calc R
H25B H 0.7067 0.7559 0.7207 0.131 Uiso 1 1 calc R
C31 C 0.8725(14) 0.4474(11) 0.6992(14) 0.214(12) Uani 1 1 d .
H31A H 0.8774 0.4160 0.6578 0.321 Uiso 1 1 calc R
H31B H 0.8212 0.4431 0.7174 0.321 Uiso 1 1 calc R
H31C H 0.9086 0.4304 0.7341 0.321 Uiso 1 1 calc R
C34 C 0.7967(10) 0.8183(7) 0.6857(9) 0.128(6) Uani 1 1 d .
H34A H 0.7857 0.8596 0.7185 0.154 Uiso 1 1 calc R
H34B H 0.8519 0.8107 0.6864 0.154 Uiso 1 1 calc R
C36 C 0.8873(9) 0.5228(9) 0.6822(8) 0.121(5) Uani 1 1 d .
H36A H 0.8537 0.5366 0.6435 0.145 Uiso 1 1 calc R
H36B H 0.9396 0.5253 0.6645 0.145 Uiso 1 1 calc R
O1 O 0.9263(2) 0.9943(3) -0.0458(2) 0.0376(10) Uani 1 1 d .
O2 O 0.9338(3) 0.8442(3) 0.1489(3) 0.0496(14) Uani 1 1 d .
O3 O 0.8581(3) 0.7381(3) 0.0621(3) 0.0597(16) Uani 1 1 d .
O4 O 1.0169(3) 0.7674(3) 0.0505(3) 0.0536(13) Uani 1 1 d .
O5 O 0.9255(3) 0.8248(3) -0.0520(3) 0.0449(12) Uani 1 1 d .
O6 O 0.7593(3) 0.8216(3) -0.0571(4) 0.0598(16) Uani 1 1 d .
O7 O 0.8554(3) 0.9089(3) -0.1491(3) 0.0456(13) Uani 1 1 d .
O8 O 0.8383(3) 0.9025(3) 0.0541(3) 0.0438(13) Uani 1 1 d .
O9 O 1.0067(3) 0.9312(3) -0.1721(2) 0.0475(12) Uani 1 1 d .
O10 O 0.8934(3) 0.9888(4) -0.2690(3) 0.0654(17) Uani 1 1 d .
P1 P 1.0000 1.0000 0.0000 0.0335(7) Uani 1 4 d S
Zn1 Zn 0.83187(5) 0.98826(5) 0.12260(4) 0.0469(2) Uani 1 1 d .
Mo1 Mo 0.91110(4) 0.81612(4) 0.04928(4) 0.04456(18) Uani 1 1 d .
Mo2 Mo 0.83054(4) 0.88527(4) -0.04805(4) 0.04528(18) Uani 1 1 d .
Mo3 Mo 0.90921(4) 0.99133(4) -0.18157(3) 0.04555(18) Uani 1 1 d .
N1 N 0.7734(5) 0.6482(5) 0.8134(5) 0.086(3) Uani 1 1 d .
Cl1 Cl 0.73014(14) 0.97898(16) 0.19148(15) 0.0819(8) Uani 1 1 d .

loop_
_atom_site_aniso_label
_atom_site_aniso_U_11
_atom_site_aniso_U_22
_atom_site_aniso_U_33
_atom_site_aniso_U_23
_atom_site_aniso_U_13
_atom_site_aniso_U_12
C1 0.157(14) 0.108(11) 0.103(11) -0.033(9) -0.035(10) -0.013(10)
C2 0.23(2) 0.115(13) 0.140(15) 0.000(11) 0.001(15) -0.076(15)
C3 0.42(5) 0.23(3) 0.163(19) 0.051(18) -0.19(3) -0.06(3)
C4 0.30(3) 0.28(4) 0.32(3) 0.17(3) -0.10(3) -0.13(3)
C5 0.094(9) 0.108(10) 0.139(13) -0.036(9) -0.018(9) -0.027(8)
C6 0.20(2) 0.25(2) 0.127(15) -0.092(16) 0.042(14) -0.099(19)
C7 0.16(2) 0.33(4) 0.21(3) -0.06(3) 0.056(18) -0.10(2)
C8 0.33(4) 0.24(3) 0.37(5) -0.09(3) 0.22(4) -0.13(3)
C9 0.47(5) 0.142(18) 0.14(2) 0.019(14) -0.12(2) -0.04(2)
C19 0.096(8) 0.082(8) 0.108(10) -0.046(7) -0.023(7) -0.016(7)
C20 0.072(7) 0.106(9) 0.129(11) -0.047(8) -0.029(7) -0.004(7)
C24 0.083(9) 0.112(10) 0.162(14) -0.043(10) -0.002(9) 0.001(8)
C25 0.109(10) 0.113(10) 0.104(11) -0.029(8) -0.040(8) 0.001(8)
C31 0.19(2) 0.144(18) 0.31(4) -0.04(2) 0.00(2) -0.010(17)
C34 0.185(16) 0.065(8) 0.135(14) -0.006(8) -0.029(12) -0.017(9)
C36 0.115(11) 0.112(11) 0.136(12) -0.013(10) -0.010(10) 0.022(9)
O1 0.035(3) 0.039(2) 0.038(2) -0.002(3) 0.002(2) 0.002(2)
O2 0.054(3) 0.049(3) 0.046(3) 0.009(2) -0.001(3) -0.007(3)
O3 0.066(4) 0.042(3) 0.071(5) 0.005(3) 0.002(3) -0.015(3)
O4 0.052(3) 0.042(3) 0.066(3) 0.022(3) -0.003(3) -0.001(2)
O5 0.051(3) 0.034(2) 0.050(3) -0.001(3) 0.004(3) -0.001(2)
O6 0.053(3) 0.061(3) 0.066(4) -0.007(3) -0.011(3) -0.014(3)
O7 0.044(3) 0.046(3) 0.047(3) -0.009(2) -0.011(2) 0.000(2)
O8 0.036(3) 0.048(3) 0.048(3) 0.004(3) 0.004(2) -0.008(2)
O9 0.053(3) 0.042(3) 0.048(3) -0.004(2) 0.003(3) 0.006(3)
O10 0.080(4) 0.067(4) 0.049(3) -0.001(3) -0.015(3) 0.019(4)
P1 0.0349(11) 0.0349(11) 0.0307(17) 0.000 0.000 0.000
Zn1 0.0438(5) 0.0502(5) 0.0468(5) -0.0024(4) 0.0065(4) -0.0037(4)
Mo1 0.0452(4) 0.0393(3) 0.0491(4) 0.0017(3) 0.0007(3) -0.0064(3)
Mo2 0.0435(4) 0.0445(4) 0.0479(4) -0.0066(3) -0.0045(3) -0.0044(3)
Mo3 0.0488(4) 0.0492(4) 0.0386(3) -0.0006(3) -0.0067(3) 0.0069(3)
N1 0.086(6) 0.084(6) 0.088(7) -0.033(5) -0.022(5) -0.011(5)
Cl1 0.0663(15) 0.0794(17) 0.1000(19) -0.0002(15) 0.0412(14) -0.0043(13)

loop_
_atom_type_symbol
_atom_type_description
_atom_type_scat_dispersion_real
_atom_type_scat_dispersion_imag
_atom_type_scat_source
C C 0.0033 0.0016 'International Tables Vol C Tables 4.2.6.8 and 6.1.1.4'
H H 0.0000 0.0000 'International Tables Vol C Tables 4.2.6.8 and 6.1.1.4'
O O 0.0106 0.0060 'International Tables Vol C Tables 4.2.6.8 and 6.1.1.4'
P P 0.1023 0.0942 'International Tables Vol C Tables 4.2.6.8 and 6.1.1.4'
Zn Zn 0.2839 1.4301 'International Tables Vol C Tables 4.2.6.8 and 6.1.1.4'
Mo Mo -1.6832 0.6857 'International Tables Vol C Tables 4.2.6.8 and 6.1.1.4'
N N 0.0061 0.0033 'International Tables Vol C Tables 4.2.6.8 and 6.1.1.4'
Cl Cl 0.1484 0.1585 'International Tables Vol C Tables 4.2.6.8 and 6.1.1.4'

loop_
_geom_angle_atom_site_label_1
_geom_angle_atom_site_label_2
_geom_angle_atom_site_label_3
_geom_angle
_geom_angle_site_symmetry_1
_geom_angle_site_symmetry_3
C2 C1 N1 118.9(12) . .
C3 C2 C1 116.1(16) . .
C2 C3 C4 121(2) . .
N1 C5 C6 118.6(11) . .
C7 C6 C5 114.6(17) . .
C8 C7 C6 115(3) . .
N1 C19 C25 117.2(9) . .
N1 C20 C24 116.5(9) . .
C36 C24 C20 109.9(12) . .
C34 C25 C19 113.4(12) . .
C9 C34 C25 121.7(15) . .
C31 C36 C24 119.4(19) . .
Mo3 O2 Mo1 127.8(3) 7_755 .
Mo1 O4 Mo2 122.4(2) . 7_755
Mo1 O5 Mo2 84.0(2) . .
Mo1 O5 Zn1 139.3(3) . 7_755
Mo2 O5 Zn1 128.3(3) . 7_755
Mo3 O7 Mo2 126.5(3) . .
Mo2 O8 Mo1 83.2(2) . .
Mo2 O8 Zn1 139.3(3) . .
Mo1 O8 Zn1 129.9(3) . .
Zn1 O9 Mo3 127.1(3) 7_755 2_775
Zn1 O9 Mo3 122.7(3) 7_755 .
Mo3 O9 Mo3 105.0(2) 2_775 .
O1 P1 O1 108.30(15) 8_575 .
O1 P1 O1 111.8(3) 8_575 7_755
O1 P1 O1 108.30(15) . 7_755
O1 P1 O1 108.30(15) 8_575 2_775
O1 P1 O1 111.8(3) . 2_775
O1 P1 O1 108.30(15) 7_755 2_775
O9 Zn1 O8 107.3(2) 8_575 .
O9 Zn1 O5 109.7(2) 8_575 8_575
O8 Zn1 O5 97.3(2) . 8_575
O9 Zn1 Cl1 115.12(16) 8_575 .
O8 Zn1 Cl1 112.30(16) . .
O5 Zn1 Cl1 113.56(17) 8_575 .
O3 Mo1 O5 106.3(3) . .
O3 Mo1 O8 105.1(3) . .
O5 Mo1 O8 94.0(2) . .
O3 Mo1 O2 99.9(3) . .
O5 Mo1 O2 153.3(2) . .
O8 Mo1 O2 84.0(2) . .
O3 Mo1 O4 99.2(3) . .
O5 Mo1 O4 85.8(2) . .
O8 Mo1 O4 154.6(2) . .
O2 Mo1 O4 85.0(2) . .
O3 Mo1 Mo2 100.5(2) . .
O5 Mo1 Mo2 48.25(15) . .
O8 Mo1 Mo2 48.38(18) . .
O2 Mo1 Mo2 131.63(15) . .
O4 Mo1 Mo2 133.48(16) . .
O6 Mo2 O5 105.4(3) . .
O6 Mo2 O8 104.7(3) . .
O5 Mo2 O8 93.5(2) . .
O6 Mo2 O7 101.4(3) . .
O5 Mo2 O7 83.8(2) . .
O8 Mo2 O7 153.6(2) . .
O6 Mo2 O4 98.8(3) . 8_575
O5 Mo2 O4 155.1(2) . 8_575
O8 Mo2 O4 86.1(2) . 8_575
O7 Mo2 O4 85.6(2) . 8_575
O6 Mo2 Mo1 99.5(2) . .
O5 Mo2 Mo1 47.76(18) . .
O8 Mo2 Mo1 48.38(14) . .
O7 Mo2 Mo1 130.86(15) . .
O4 Mo2 Mo1 133.94(16) 8_575 .
O10 Mo3 O7 103.3(3) . .
O10 Mo3 O2 104.6(3) . 8_575
O7 Mo3 O2 97.4(2) . 8_575
O10 Mo3 O9 103.1(3) . 2_775
O7 Mo3 O9 151.4(2) . 2_775
O2 Mo3 O9 86.6(2) 8_575 2_775
O10 Mo3 O9 102.3(2) . .
O7 Mo3 O9 89.6(2) . .
O2 Mo3 O9 149.7(2) 8_575 .
O9 Mo3 O9 74.0(2) 2_775 .
O10 Mo3 Mo3 99.5(2) . 2_775
O7 Mo3 Mo3 125.94(16) . 2_775
O2 Mo3 Mo3 123.10(17) 8_575 2_775
O9 Mo3 Mo3 37.53(16) 2_775 2_775
O9 Mo3 Mo3 37.44(15) . 2_775
C19 N1 C20 111.6(10) . .
C19 N1 C5 115.7(10) . .
C20 N1 C5 101.0(8) . .
C19 N1 C1 106.2(9) . .
C20 N1 C1 111.4(9) . .
C5 N1 C1 111.1(11) . .

loop_
_geom_bond_atom_site_label_1
_geom_bond_atom_site_label_2
_geom_bond_distance
_geom_bond_site_symmetry_2
C1 C2 1.56(2) .
C1 N1 1.572(16) .
C2 C3 1.40(2) .
C3 C4 1.58(3) .
C5 N1 1.493(15) .
C5 C6 1.53(2) .
C6 C7 1.54(3) .
C7 C8 1.34(3) .
C9 C34 1.45(2) .
C19 N1 1.466(15) .
C19 C25 1.523(15) .
C20 N1 1.531(14) .
C20 C24 1.586(17) .
C24 C36 1.419(19) .
C25 C34 1.48(2) .
C31 C36 1.37(2) .
O1 P1 1.553(4) .
O2 Mo3 1.833(5) 7_755
O2 Mo1 1.992(6) .
O3 Mo1 1.658(5) .
O4 Mo1 2.026(5) .
O4 Mo2 2.027(5) 7_755
O5 Mo1 1.945(6) .
O5 Mo2 1.960(5) .
O5 Zn1 2.015(5) 7_755
O6 Mo2 1.670(5) .
O7 Mo3 1.820(6) .
O7 Mo2 2.009(6) .
O8 Mo2 1.966(6) .
O8 Mo1 1.966(5) .
O8 Zn1 1.982(6) .
O9 Zn1 1.967(5) 7_755
O9 Mo3 1.997(6) 2_775
O9 Mo3 2.001(6) .
O10 Mo3 1.683(5) .
P1 O1 1.553(4) 8_575
P1 O1 1.553(4) 7_755
P1 O1 1.553(4) 2_775
Zn1 O9 1.967(5) 8_575
Zn1 O5 2.015(5) 8_575
Zn1 Cl1 2.206(2) .
Mo1 Mo2 2.6121(10) .
Mo2 O4 2.027(5) 8_575
Mo3 O2 1.833(5) 8_575
Mo3 O9 1.997(6) 2_775
Mo3 Mo3 3.1725(14) 2_775
